data_1526220
loop_
_publ_author_name
'Gurbanova, O.A.'
'Rastsvetaeva, R.K.'
'Pekov, I.V.'
'Turchkova, A.G.'

_publ_section_title
;
 Crystal structure of strontium-rich thomsonite
;
_journal_name_full 'Doklady Akad. Nauk'
_journal_page_first 387
_journal_page_last 390
_journal_volume 376
_journal_year 2001
_chemical_formula_sum 'Al4.8 Ca1.28 H12 Na1.2 O26 Si5.2 Sr0.52'
_chemical_name_systematic
;
(Na1.2 Ca0.8) (Sr0.52 Ca0.48) (Si5.2 Al4.8 O20) (H2 O)6
;
_space_group_IT_number 52
_symmetry_space_group_name_Hall '-P 2ab 2c'
_symmetry_space_group_name_H-M 'P c n n'
_cell_angle_alpha 90
_cell_angle_beta 90
_cell_angle_gamma 90
_cell_formula_units_Z 4
_cell_length_a 13.05
_cell_length_b 13.123
_cell_length_c 13.241
_cell_volume 2267.589
_citation_journal_id_ASTM DAKNEQ
_cod_data_source_file Gurbanova_DAKNEQ_2001_989.cif
_cod_data_source_block H12Al4.8Ca1.28Na1.2O26Si5.2Sr0.52
_cod_original_cell_volume 2267.59
_cod_original_sg_symbol_Hall '-P 2a 2bc (z,y,-x)'
_cod_original_formula_sum 'H12 Al4.8 Ca1.28 Na1.2 O26 Si5.2 Sr0.52'
_cod_database_code 1526220

loop_
_symmetry_equiv_pos_as_xyz
x,y,z
x,-y,-z+1/2
-x+1/2,-y+1/2,z
-x+1/2,y+1/2,-z+1/2
-x,-y,-z
-x,y,z-1/2
x-1/2,y-1/2,-z
x-1/2,-y-1/2,z-1/2

loop_
_atom_site_label
_atom_site_type_symbol
_atom_site_fract_x
_atom_site_fract_y
_atom_site_fract_z
_atom_site_occupancy
_atom_site_U_iso_or_equiv
Na1 Na+1 0.5061 0.0578 0.3613 0.6 0.0
Al3 Al+3 0.6234 0.3094 0.3826 0.96 0.0
O14 O-2 0.3438 0 0.75 1 0.0
O11 O-2 0.507 0.1259 0.1877 1 0.0
O12 O-2 0.008 0.1123 0.1434 1 0.0
Al1 Al+3 0.75 0.25 0.6874 0.96 0.0
Si1 Si+4 0.25 0.25 0.6906 1 0.0
O7 O-2 0.3852 0.1889 0.4186 1 0.0
O5 O-2 0.3604 0.0049 0.496 1 0.0
O4 O-2 0.657 0.3034 0.7625 1 0.0
O13 O-2 0.6518 0 0.75 1 0.0
Sr1 Sr+2 0.5 0.5 0.5 0.52 0.0
Si5 Si+4 0.3038 0.1202 0.4931 0.04 0.0
Si4 Si+4 0.75 0.25 0.6874 0.04 0.0
Al2 Al+3 0.3038 0.1202 0.4931 0.96 0.0
Si3 Si+4 0.3841 0.3062 0.3754 1 0.0
O2 O-2 0.6967 0.1585 0.6133 1 0.0
O10 O-2 0.9953 0.1472 0.8816 1 0.0
Ca2 Ca+2 0.0316 0.003 0.002 0.24 0.0
Si6 Si+4 0.6234 0.3094 0.3826 0.04 0.0
O9 O-2 0.1799 0.1196 0.4533 1 0.0
Ca1 Ca+2 0.5061 0.0578 0.3613 0.4 0.0
Si2 Si+4 0.3044 0.1128 0.0024 1 0.0
O1 O-2 0.3142 0.1686 0.6185 1 0.0
O6 O-2 0.6311 0.1823 0.4239 1 0.0
O3 O-2 0.3299 0.319 0.7565 1 0.0
O8 O-2 0.8147 0.1039 0.4598 1 0.0
